data_7016540
loop_
_publ_author_name
'Xu, Tieqi'
'Pan, Yu'
'Lu, Xiao-Bing'

_publ_section_title
;
 Binuclear half-metallocene chromium(iii) complexes mediated ethylene
 polymerization with alkylaluminium as cocatalyst.
;
_journal_issue 34
_journal_name_full 'Dalton transactions (Cambridge, England : 2003)'
_journal_page_first 8643
_journal_page_last 8650
_journal_paper_doi 10.1039/c1dt10803d
_journal_volume 40
_journal_year 2011
_chemical_formula_sum 'C66 H76 Cl2 Cr2 N2 O2'
_chemical_formula_weight 1104.19
_chemical_name_systematic
;
?
;
_space_group_IT_number 14
_symmetry_cell_setting monoclinic
_symmetry_space_group_name_Hall '-P 2ybc'
_symmetry_space_group_name_H-M 'P 1 21/c 1'
_atom_sites_solution_hydrogens geom
_atom_sites_solution_primary direct
_atom_sites_solution_secondary difmap
_audit_creation_method SHELXL-97
_cell_angle_alpha 90.00
_cell_angle_beta 125.714(14)
_cell_angle_gamma 90.00
_cell_formula_units_Z 4
_cell_length_a 18.076(5)
_cell_length_b 18.047(5)
_cell_length_c 23.103(4)
_cell_measurement_reflns_used 29922
_cell_measurement_temperature 293(2)
_cell_measurement_theta_max 25.00
_cell_measurement_theta_min 1.77
_cell_volume 6119(3)
_computing_molecular_graphics 'Bruker SHELXTL'
_computing_publication_material 'Bruker SHELXTL'
_computing_structure_refinement 'SHELXL-97 (Sheldrick, 1997)'
_computing_structure_solution 'SHELXS-97 (Sheldrick, 1990)'
_diffrn_ambient_temperature 293(2)
_diffrn_detector_area_resol_mean 0.01
_diffrn_measured_fraction_theta_full 0.998
_diffrn_measured_fraction_theta_max 0.998
_diffrn_measurement_device_type 'Bruker Smart Apex CCD'
_diffrn_measurement_method \w-2\q
_diffrn_radiation_monochromator graphite
_diffrn_radiation_source 'fine-focus sealed tube'
_diffrn_radiation_type MoK\a
_diffrn_radiation_wavelength 0.71073
_diffrn_reflns_av_R_equivalents 0.1491
_diffrn_reflns_av_sigmaI/netI 0.2055
_diffrn_reflns_limit_h_max 21
_diffrn_reflns_limit_h_min -21
_diffrn_reflns_limit_k_max 21
_diffrn_reflns_limit_k_min -14
_diffrn_reflns_limit_l_max 27
_diffrn_reflns_limit_l_min -27
_diffrn_reflns_number 29922
_diffrn_reflns_theta_full 25.00
_diffrn_reflns_theta_max 25.00
_diffrn_reflns_theta_min 1.77
_diffrn_standards_decay_% none
_diffrn_standards_interval_count 0
_diffrn_standards_interval_time 0
_diffrn_standards_number 0
_exptl_absorpt_coefficient_mu 0.485
_exptl_absorpt_correction_T_max 0.939
_exptl_absorpt_correction_T_min 0.916
_exptl_absorpt_correction_type empirical
_exptl_absorpt_process_details 'ABSCOR by T.Higashi 8 March, 1995'
_exptl_crystal_colour brown
_exptl_crystal_density_diffrn 1.199
_exptl_crystal_density_method 'not measured'
_exptl_crystal_description block
_exptl_crystal_F_000 2336
_exptl_crystal_size_max 0.18
_exptl_crystal_size_mid 0.17
_exptl_crystal_size_min 0.13
_refine_diff_density_max 0.629
_refine_diff_density_min -0.424
_refine_diff_density_rms 0.071
_refine_ls_extinction_method none
_refine_ls_goodness_of_fit_ref 1.024
_refine_ls_hydrogen_treatment mixed
_refine_ls_matrix_type full
_refine_ls_number_parameters 685
_refine_ls_number_reflns 10750
_refine_ls_number_restraints 258
_refine_ls_restrained_S_all 1.052
_refine_ls_R_factor_all 0.2369
_refine_ls_R_factor_gt 0.0940
_refine_ls_shift/su_max 0.004
_refine_ls_shift/su_mean 0.000
_refine_ls_structure_factor_coef Fsqd
_refine_ls_weighting_details 'calc w=1/[\s^2^(Fo^2^)+(0.0611P)^2^+6.9558P] where P=(Fo^2^+2Fc^2^)/3'
_refine_ls_weighting_scheme calc
_refine_ls_wR_factor_gt 0.1695
_refine_ls_wR_factor_ref 0.2245
_reflns_number_gt 4123
_reflns_number_total 10750
_reflns_threshold_expression >2sigma(I)
_cod_data_source_file c1dt10803d.txt
_cod_data_source_block 1
_cod_depositor_comments
;
The following automatic conversions were performed:

'_symmetry_cell_setting' value 'Monoclinic' changed to 'monoclinic'
according to /home/saulius/struct/CIF-dictionaries/cif_core.dic
dictionary named 'cif_core.dic' version 2.4.1 from 2010-06-29.

Automatic conversion script
Id: cif_fix_values 1715 2011-07-08 13:25:40Z adriana 
;
_cod_original_sg_symbol_H-M P21/c
_cod_database_code 7016540

loop_
_symmetry_equiv_pos_as_xyz
'x, y, z'
'-x, y+1/2, -z+1/2'
'-x, -y, -z'
'x, -y-1/2, z-1/2'

loop_
_atom_site_label
_atom_site_type_symbol
_atom_site_fract_x
_atom_site_fract_y
_atom_site_fract_z
_atom_site_U_iso_or_equiv
_atom_site_adp_type
_atom_site_occupancy
_atom_site_symmetry_multiplicity
_atom_site_calc_flag
_atom_site_refinement_flags
Cr1 Cr 0.17783(8) -0.48425(7) -0.13190(6) 0.0497(4) Uani 1 1 d .
Cr2 Cr 0.33263(8) -0.43037(7) -0.33670(6) 0.0488(4) Uani 1 1 d .
Cl1 Cl 0.14438(14) -0.60181(13) -0.11357(12) 0.0682(7) Uani 1 1 d .
Cl2 Cl 0.39835(15) -0.37427(13) -0.22810(11) 0.0657(7) Uani 1 1 d .
O1 O 0.2052(3) -0.5133(3) -0.1967(2) 0.0458(13) Uani 1 1 d .
O2 O 0.2952(3) -0.5191(3) -0.3162(2) 0.0468(14) Uani 1 1 d .
N1 N 0.0428(4) -0.4679(4) -0.2216(3) 0.0486(17) Uani 1 1 d .
N2 N 0.4535(4) -0.4880(4) -0.3004(3) 0.0453(17) Uani 1 1 d .
C1 C 0.1568(5) -0.5549(4) -0.2529(4) 0.0360(19) Uani 1 1 d .
C2 C 0.0587(5) -0.5572(4) -0.2944(4) 0.042(2) Uani 1 1 d .
C3 C 0.0100(5) -0.6003(4) -0.3537(4) 0.047(2) Uani 1 1 d .
H3 H -0.0532 -0.6010 -0.3794 0.056 Uiso 1 1 calc R
C4 C 0.0511(5) -0.6434(4) -0.3777(4) 0.0402(19) Uani 1 1 d .
C5 C 0.0007(5) -0.6889(5) -0.4385(4) 0.054(2) Uani 1 1 d .
H5 H -0.0623 -0.6912 -0.4635 0.065 Uiso 1 1 calc R
C6 C 0.0425(6) -0.7298(5) -0.4613(4) 0.064(3) Uani 1 1 d .
H6 H 0.0085 -0.7607 -0.5008 0.076 Uiso 1 1 calc R
C7 C 0.1373(6) -0.7248(5) -0.4247(4) 0.063(3) Uani 1 1 d .
H7 H 0.1658 -0.7510 -0.4413 0.075 Uiso 1 1 calc R
C8 C 0.1881(5) -0.6821(4) -0.3654(4) 0.049(2) Uani 1 1 d .
H8 H 0.2510 -0.6805 -0.3416 0.059 Uiso 1 1 calc R
C9 C 0.1480(5) -0.6401(4) -0.3388(3) 0.041(2) Uani 1 1 d .
C10 C 0.1998(5) -0.5975(4) -0.2757(3) 0.0348(18) Uani 1 1 d .
C11 C 0.3444(5) -0.5566(4) -0.2562(4) 0.0367(19) Uani 1 1 d .
C12 C 0.4412(5) -0.5607(4) -0.2173(4) 0.0373(19) Uani 1 1 d .
C13 C 0.4915(5) -0.5994(4) -0.1544(4) 0.041(2) Uani 1 1 d .
H13 H 0.5545 -0.6013 -0.1299 0.049 Uiso 1 1 calc R
C14 C 0.4517(5) -0.6361(4) -0.1257(4) 0.0364(18) Uani 1 1 d .
C15 C 0.5034(5) -0.6747(4) -0.0605(4) 0.048(2) Uani 1 1 d .
H15 H 0.5666 -0.6748 -0.0340 0.058 Uiso 1 1 calc R
C16 C 0.4613(6) -0.7115(5) -0.0362(4) 0.062(3) Uani 1 1 d .
H16 H 0.4956 -0.7376 0.0065 0.074 Uiso 1 1 calc R
C17 C 0.3667(6) -0.7104(5) -0.0750(4) 0.060(2) Uani 1 1 d .
H17 H 0.3385 -0.7354 -0.0576 0.072 Uiso 1 1 calc R
C18 C 0.3153(5) -0.6738(4) -0.1374(4) 0.046(2) Uani 1 1 d .
H18 H 0.2523 -0.6741 -0.1620 0.056 Uiso 1 1 calc R
C19 C 0.3541(5) -0.6350(4) -0.1663(4) 0.0388(19) Uani 1 1 d .
C20 C 0.3009(5) -0.5966(4) -0.2321(3) 0.0338(18) Uani 1 1 d .
C21 C 0.0095(5) -0.5077(4) -0.2779(4) 0.049(2) Uani 1 1 d .
H21 H -0.0532 -0.5045 -0.3121 0.059 Uiso 1 1 calc R
C22 C 0.4870(5) -0.5316(4) -0.2470(4) 0.044(2) Uani 1 1 d .
H22 H 0.5472 -0.5462 -0.2249 0.052 Uiso 1 1 calc R
C23 C -0.0229(5) -0.4148(6) -0.2259(4) 0.060(3) Uani 1 1 d .
C24 C -0.0678(6) -0.4356(7) -0.1967(5) 0.076(3) Uani 1 1 d .
C25 C -0.1276(7) -0.3821(8) -0.1992(6) 0.095(4) Uani 1 1 d .
H25 H -0.1593 -0.3925 -0.1797 0.114 Uiso 1 1 calc R
C26 C -0.1376(8) -0.3147(8) -0.2310(7) 0.102(4) Uani 1 1 d .
H26 H -0.1763 -0.2797 -0.2323 0.123 Uiso 1 1 calc R
C27 C -0.0945(7) -0.2974(6) -0.2601(6) 0.095(4) Uani 1 1 d .
H27 H -0.1039 -0.2510 -0.2810 0.114 Uiso 1 1 calc R
C28 C -0.0360(6) -0.3469(6) -0.2598(5) 0.067(3) Uani 1 1 d .
C29 C -0.0669(8) -0.5152(8) -0.1724(6) 0.108(4) Uani 1 1 d U
H29 H -0.0109 -0.5390 -0.1606 0.130 Uiso 1 1 calc R
C30 C 0.0080(7) -0.3277(6) -0.2964(5) 0.085(3) Uani 1 1 d U
H30 H 0.0615 -0.3596 -0.2770 0.102 Uiso 1 1 calc R
C31 C -0.1456(10) -0.5605(8) -0.2294(7) 0.165(6) Uani 1 1 d U
H31A H -0.2013 -0.5406 -0.2396 0.248 Uiso 1 1 calc R
H31B H -0.1385 -0.6108 -0.2135 0.248 Uiso 1 1 calc R
H31C H -0.1474 -0.5591 -0.2718 0.248 Uiso 1 1 calc R
C32 C -0.0631(10) -0.5142(9) -0.1057(8) 0.184(6) Uani 1 1 d U
H32A H -0.0209 -0.4769 -0.0739 0.277 Uiso 1 1 calc R
H32B H -0.0436 -0.5618 -0.0830 0.277 Uiso 1 1 calc R
H32C H -0.1226 -0.5033 -0.1177 0.277 Uiso 1 1 calc R
C33 C -0.0568(7) -0.3418(6) -0.3764(5) 0.118(4) Uani 1 1 d U
H33A H -0.1106 -0.3122 -0.3962 0.177 Uiso 1 1 calc R
H33B H -0.0733 -0.3932 -0.3847 0.177 Uiso 1 1 calc R
H33C H -0.0273 -0.3288 -0.3986 0.177 Uiso 1 1 calc R
C34 C 0.0402(7) -0.2459(6) -0.2845(6) 0.118(4) Uani 1 1 d U
H34A H -0.0117 -0.2137 -0.3056 0.177 Uiso 1 1 calc R
H34B H 0.0713 -0.2374 -0.3062 0.177 Uiso 1 1 calc R
H34C H 0.0808 -0.2361 -0.2343 0.177 Uiso 1 1 calc R
C35 C 0.5076(6) -0.4813(6) -0.3286(5) 0.065(3) Uani 1 1 d U
C36 C 0.4998(8) -0.5396(8) -0.3721(6) 0.100(4) Uani 1 1 d U
C37 C 0.5512(10) -0.5330(9) -0.3999(7) 0.143(5) Uani 1 1 d U
H37 H 0.5482 -0.5690 -0.4300 0.171 Uiso 1 1 calc R
C38 C 0.6048(9) -0.4728(10) -0.3815(7) 0.131(5) Uani 1 1 d U
H38 H 0.6393 -0.4705 -0.3995 0.157 Uiso 1 1 calc R
C39 C 0.6142(8) -0.4156(7) -0.3401(6) 0.109(4) Uani 1 1 d U
H39 H 0.6516 -0.3753 -0.3312 0.131 Uiso 1 1 calc R
C40 C 0.5629(6) -0.4204(6) -0.3105(5) 0.073(3) Uani 1 1 d U
C41 C 0.4398(10) -0.6088(8) -0.3889(7) 0.134(5) Uani 1 1 d U
H41 H 0.3985 -0.5987 -0.3754 0.161 Uiso 1 1 calc R
C42 C 0.5741(6) -0.3647(6) -0.2589(5) 0.082(3) Uani 1 1 d U
H42 H 0.5163 -0.3604 -0.2643 0.098 Uiso 1 1 calc R
C43 C 0.5046(12) -0.6698(9) -0.3418(8) 0.211(7) Uani 1 1 d U
H43A H 0.5302 -0.6586 -0.2929 0.317 Uiso 1 1 calc R
H43B H 0.5526 -0.6735 -0.3480 0.317 Uiso 1 1 calc R
H43C H 0.4723 -0.7159 -0.3547 0.317 Uiso 1 1 calc R
C44 C 0.3833(10) -0.6288(8) -0.4683(7) 0.192(7) Uani 1 1 d U
H44A H 0.4231 -0.6442 -0.4807 0.288 Uiso 1 1 calc R
H44B H 0.3490 -0.5862 -0.4961 0.288 Uiso 1 1 calc R
H44C H 0.3422 -0.6684 -0.4777 0.288 Uiso 1 1 calc R
C45 C 0.5989(7) -0.2883(6) -0.2719(6) 0.128(4) Uani 1 1 d U
H45A H 0.5598 -0.2769 -0.3218 0.192 Uiso 1 1 calc R
H45B H 0.6612 -0.2886 -0.2562 0.192 Uiso 1 1 calc R
H45C H 0.5914 -0.2515 -0.2457 0.192 Uiso 1 1 calc R
C46 C 0.6478(7) -0.3866(6) -0.1825(5) 0.109(4) Uani 1 1 d U
H46A H 0.7048 -0.3916 -0.1765 0.163 Uiso 1 1 calc R
H46B H 0.6320 -0.4329 -0.1719 0.163 Uiso 1 1 calc R
H46C H 0.6532 -0.3491 -0.1508 0.163 Uiso 1 1 calc R
C47 C 0.3059(5) -0.4801(5) -0.0202(4) 0.052(2) Uani 1 1 d U
C48 C 0.3204(5) -0.4400(5) -0.0643(4) 0.050(2) Uani 1 1 d U
C49 C 0.2597(6) -0.3808(5) -0.0943(4) 0.054(2) Uani 1 1 d U
C50 C 0.2085(6) -0.3803(5) -0.0656(4) 0.059(2) Uani 1 1 d U
C51 C 0.2345(6) -0.4434(5) -0.0216(4) 0.062(2) Uani 1 1 d U
C52 C 0.3562(6) -0.5483(5) 0.0225(4) 0.079(3) Uani 1 1 d U
H52A H 0.4080 -0.5340 0.0689 0.119 Uiso 1 1 calc R
H52B H 0.3764 -0.5759 -0.0014 0.119 Uiso 1 1 calc R
H52C H 0.3163 -0.5786 0.0272 0.119 Uiso 1 1 calc R
C53 C 0.3881(5) -0.4591(5) -0.0801(4) 0.062(3) Uani 1 1 d U
H53A H 0.4031 -0.5108 -0.0708 0.093 Uiso 1 1 calc R
H53B H 0.4423 -0.4300 -0.0502 0.093 Uiso 1 1 calc R
H53C H 0.3620 -0.4487 -0.1292 0.093 Uiso 1 1 calc R
C54 C 0.2597(6) -0.3230(5) -0.1404(5) 0.086(3) Uani 1 1 d U
H54A H 0.3127 -0.2923 -0.1121 0.129 Uiso 1 1 calc R
H54B H 0.2059 -0.2931 -0.1615 0.129 Uiso 1 1 calc R
H54C H 0.2604 -0.3465 -0.1773 0.129 Uiso 1 1 calc R
C55 C 0.1427(6) -0.3215(5) -0.0761(5) 0.092(3) Uani 1 1 d U
H55A H 0.1092 -0.3033 -0.1242 0.138 Uiso 1 1 calc R
H55B H 0.1758 -0.2814 -0.0436 0.138 Uiso 1 1 calc R
H55C H 0.1012 -0.3422 -0.0674 0.138 Uiso 1 1 calc R
C56 C 0.2010(7) -0.4649(6) 0.0219(5) 0.104(4) Uani 1 1 d U
H56A H 0.1815 -0.5157 0.0124 0.156 Uiso 1 1 calc R
H56B H 0.1507 -0.4338 0.0096 0.156 Uiso 1 1 calc R
H56C H 0.2493 -0.4591 0.0716 0.156 Uiso 1 1 calc R
C57 C 0.2902(6) -0.3287(6) -0.4042(5) 0.075(3) Uani 1 1 d U
C58 C 0.2875(7) -0.3866(7) -0.4438(5) 0.081(3) Uani 1 1 d U
C59 C 0.2236(8) -0.4345(6) -0.4519(5) 0.087(3) Uani 1 1 d U
C60 C 0.1868(6) -0.4077(7) -0.4204(6) 0.084(3) Uani 1 1 d U
C61 C 0.2275(7) -0.3414(6) -0.3894(5) 0.074(3) Uani 1 1 d U
C62 C 0.3464(8) -0.2571(6) -0.3819(6) 0.132(4) Uani 1 1 d U
H62A H 0.3731 -0.2528 -0.4075 0.198 Uiso 1 1 calc R
H62B H 0.3938 -0.2585 -0.3316 0.198 Uiso 1 1 calc R
H62C H 0.3075 -0.2153 -0.3926 0.198 Uiso 1 1 calc R
C63 C 0.3399(9) -0.3883(8) -0.4748(6) 0.168(6) Uani 1 1 d U
H63A H 0.3956 -0.3610 -0.4447 0.252 Uiso 1 1 calc R
H63B H 0.3043 -0.3663 -0.5214 0.252 Uiso 1 1 calc R
H63C H 0.3538 -0.4387 -0.4783 0.252 Uiso 1 1 calc R
C64 C 0.1911(10) -0.5081(9) -0.4911(7) 0.194(7) Uani 1 1 d U
H64A H 0.1981 -0.5461 -0.4591 0.291 Uiso 1 1 calc R
H64B H 0.2266 -0.5206 -0.5084 0.291 Uiso 1 1 calc R
H64C H 0.1280 -0.5042 -0.5306 0.291 Uiso 1 1 calc R
C65 C 0.1138(9) -0.4418(8) -0.4138(7) 0.160(5) Uani 1 1 d U
H65A H 0.0558 -0.4194 -0.4483 0.241 Uiso 1 1 calc R
H65B H 0.1299 -0.4331 -0.3668 0.241 Uiso 1 1 calc R
H65C H 0.1101 -0.4942 -0.4224 0.241 Uiso 1 1 calc R
C66 C 0.2075(8) -0.2892(7) -0.3491(6) 0.150(5) Uani 1 1 d U
H66A H 0.1655 -0.3122 -0.3420 0.226 Uiso 1 1 calc R
H66B H 0.1812 -0.2443 -0.3760 0.226 Uiso 1 1 calc R
H66C H 0.2630 -0.2778 -0.3037 0.226 Uiso 1 1 calc R

loop_
_atom_site_aniso_label
_atom_site_aniso_U_11
_atom_site_aniso_U_22
_atom_site_aniso_U_33
_atom_site_aniso_U_23
_atom_site_aniso_U_13
_atom_site_aniso_U_12
Cr1 0.0366(8) 0.0548(10) 0.0475(8) -0.0079(7) 0.0188(6) 0.0007(7)
Cr2 0.0439(8) 0.0442(9) 0.0447(7) 0.0101(7) 0.0181(6) -0.0025(7)
Cl1 0.0573(14) 0.0605(17) 0.0802(16) 0.0041(13) 0.0364(13) -0.0028(11)
Cl2 0.0721(16) 0.0589(17) 0.0593(14) -0.0018(12) 0.0344(12) -0.0006(12)
O1 0.034(3) 0.048(4) 0.046(3) -0.011(3) 0.018(3) -0.005(3)
O2 0.034(3) 0.048(4) 0.045(3) 0.013(3) 0.015(3) -0.003(3)
N1 0.034(4) 0.047(5) 0.055(4) -0.003(4) 0.020(3) 0.004(3)
N2 0.042(4) 0.050(5) 0.045(4) 0.000(4) 0.026(3) -0.004(3)
C1 0.033(5) 0.029(5) 0.034(4) 0.003(4) 0.013(4) -0.001(4)
C2 0.033(5) 0.039(6) 0.041(4) 0.001(4) 0.013(4) 0.004(4)
C3 0.028(4) 0.049(6) 0.039(5) 0.007(4) 0.006(4) -0.001(4)
C4 0.042(5) 0.034(5) 0.029(4) 0.000(4) 0.012(4) -0.003(4)
C5 0.038(5) 0.053(6) 0.050(5) 0.001(5) 0.014(4) -0.005(4)
C6 0.064(7) 0.055(7) 0.050(5) -0.022(5) 0.021(5) -0.013(5)
C7 0.064(6) 0.057(7) 0.055(6) -0.011(5) 0.028(5) 0.002(5)
C8 0.043(5) 0.042(6) 0.053(5) -0.010(4) 0.023(4) -0.008(4)
C9 0.033(5) 0.050(6) 0.030(4) 0.008(4) 0.013(4) 0.005(4)
C10 0.033(4) 0.028(5) 0.031(4) 0.000(4) 0.012(4) -0.003(3)
C11 0.037(5) 0.028(5) 0.040(4) 0.005(4) 0.019(4) 0.005(4)
C12 0.033(5) 0.038(5) 0.036(4) -0.004(4) 0.018(4) -0.003(4)
C13 0.029(4) 0.032(5) 0.043(5) -0.003(4) 0.011(4) 0.000(4)
C14 0.039(5) 0.025(5) 0.036(4) -0.004(4) 0.017(4) -0.002(4)
C15 0.040(5) 0.046(6) 0.046(5) 0.008(4) 0.018(4) 0.005(4)
C16 0.064(6) 0.056(7) 0.049(5) 0.022(5) 0.024(5) 0.000(5)
C17 0.053(6) 0.064(7) 0.055(5) 0.022(5) 0.027(5) 0.001(5)
C18 0.042(5) 0.041(6) 0.052(5) 0.008(4) 0.026(4) -0.002(4)
C19 0.039(5) 0.035(5) 0.040(4) -0.005(4) 0.021(4) -0.002(4)
C20 0.030(4) 0.032(5) 0.032(4) -0.001(4) 0.014(4) -0.001(3)
C21 0.022(4) 0.047(6) 0.057(5) -0.001(5) 0.011(4) 0.002(4)
C22 0.035(5) 0.041(6) 0.044(5) 0.007(4) 0.017(4) 0.002(4)
C23 0.030(5) 0.083(8) 0.050(5) -0.011(5) 0.014(4) 0.009(5)
C24 0.051(6) 0.102(10) 0.083(7) 0.001(6) 0.043(6) 0.016(6)
C25 0.063(7) 0.139(12) 0.098(9) -0.007(8) 0.055(7) 0.013(8)
C26 0.072(8) 0.100(11) 0.128(11) -0.032(8) 0.054(8) 0.018(8)
C27 0.060(7) 0.079(9) 0.133(10) -0.030(7) 0.049(7) 0.000(6)
C28 0.044(6) 0.066(8) 0.074(7) -0.001(6) 0.025(5) 0.019(5)
C29 0.092(7) 0.142(9) 0.123(7) 0.035(7) 0.081(6) 0.038(6)
C30 0.075(6) 0.064(7) 0.105(7) 0.003(5) 0.047(5) 0.013(5)
C31 0.177(9) 0.142(9) 0.190(9) 0.007(7) 0.115(8) 0.012(7)
C32 0.184(10) 0.228(11) 0.179(9) 0.037(8) 0.128(8) -0.002(8)
C33 0.124(8) 0.109(8) 0.110(7) -0.002(6) 0.062(6) 0.001(6)
C34 0.093(7) 0.088(8) 0.147(8) 0.021(6) 0.056(6) 0.006(6)
C35 0.065(5) 0.066(6) 0.060(5) 0.010(5) 0.034(4) 0.001(5)
C36 0.114(7) 0.122(8) 0.095(6) -0.001(6) 0.079(6) 0.008(6)
C37 0.166(9) 0.159(10) 0.129(8) -0.006(7) 0.102(7) 0.010(7)
C38 0.138(9) 0.162(10) 0.127(8) 0.014(7) 0.098(7) -0.004(7)
C39 0.109(7) 0.118(8) 0.116(7) 0.024(6) 0.075(6) -0.012(6)
C40 0.061(5) 0.090(7) 0.072(6) 0.027(5) 0.042(5) 0.006(5)
C41 0.162(9) 0.133(9) 0.114(8) -0.027(7) 0.084(7) 0.003(7)
C42 0.063(6) 0.073(7) 0.093(6) 0.032(5) 0.036(5) -0.018(5)
C43 0.243(11) 0.192(11) 0.195(10) -0.006(8) 0.125(8) 0.028(8)
C44 0.224(11) 0.179(10) 0.168(9) -0.035(8) 0.112(8) 0.001(8)
C45 0.120(6) 0.116(6) 0.131(6) 0.015(4) 0.064(4) -0.013(4)
C46 0.112(7) 0.109(8) 0.095(7) 0.023(6) 0.055(6) -0.015(6)
C47 0.035(4) 0.060(6) 0.052(5) -0.005(4) 0.021(4) 0.004(4)
C48 0.035(4) 0.057(6) 0.042(4) -0.008(4) 0.013(4) -0.003(4)
C49 0.051(5) 0.049(6) 0.045(4) -0.009(4) 0.018(4) -0.002(4)
C50 0.055(5) 0.053(6) 0.053(5) -0.018(4) 0.022(4) 0.005(4)
C51 0.057(5) 0.070(6) 0.055(5) -0.019(4) 0.031(4) -0.007(4)
C52 0.074(6) 0.072(6) 0.069(5) -0.002(5) 0.029(4) 0.004(5)
C53 0.046(5) 0.076(6) 0.062(5) -0.018(4) 0.030(4) -0.006(4)
C54 0.074(6) 0.071(7) 0.087(6) -0.007(5) 0.032(5) -0.005(5)
C55 0.074(6) 0.089(7) 0.097(6) -0.036(5) 0.041(5) 0.012(5)
C56 0.110(7) 0.132(8) 0.093(6) -0.018(6) 0.072(6) -0.008(6)
C57 0.062(6) 0.066(7) 0.069(6) 0.029(5) 0.022(5) -0.009(5)
C58 0.083(6) 0.104(8) 0.060(5) 0.037(5) 0.044(5) 0.032(6)
C59 0.089(5) 0.069(5) 0.069(5) 0.005(4) 0.027(4) -0.001(4)
C60 0.051(5) 0.074(7) 0.086(6) 0.052(5) 0.017(5) -0.008(5)
C61 0.067(6) 0.074(7) 0.065(5) 0.021(5) 0.029(5) 0.022(5)
C62 0.125(6) 0.115(6) 0.133(6) 0.016(4) 0.062(4) -0.012(4)
C63 0.192(10) 0.202(10) 0.128(8) 0.051(7) 0.104(7) 0.048(8)
C64 0.200(8) 0.178(8) 0.178(8) -0.003(4) 0.095(5) 0.006(4)
C65 0.149(7) 0.156(7) 0.165(7) 0.028(4) 0.084(5) -0.009(4)
C66 0.144(8) 0.150(9) 0.140(8) 0.006(7) 0.072(7) 0.056(7)

loop_
_atom_type_symbol
_atom_type_description
_atom_type_scat_dispersion_real
_atom_type_scat_dispersion_imag
_atom_type_scat_source
C C 0.0033 0.0016 'International Tables Vol C Tables 4.2.6.8 and 6.1.1.4'
H H 0.0000 0.0000 'International Tables Vol C Tables 4.2.6.8 and 6.1.1.4'
Cl Cl 0.1484 0.1585 'International Tables Vol C Tables 4.2.6.8 and 6.1.1.4'
Cr Cr 0.3209 0.6236 'International Tables Vol C Tables 4.2.6.8 and 6.1.1.4'
N N 0.0061 0.0033 'International Tables Vol C Tables 4.2.6.8 and 6.1.1.4'
O O 0.0106 0.0060 'International Tables Vol C Tables 4.2.6.8 and 6.1.1.4'

loop_
_geom_angle_atom_site_label_1
_geom_angle_atom_site_label_2
_geom_angle_atom_site_label_3
_geom_angle
O1 Cr1 N1 87.1(2)
O1 Cr1 C49 96.9(3)
N1 Cr1 C49 113.1(3)
O1 Cr1 C48 85.7(3)
N1 Cr1 C48 146.8(3)
C49 Cr1 C48 36.4(3)
O1 Cr1 C51 145.8(3)
N1 Cr1 C51 124.7(3)
C49 Cr1 C51 61.4(3)
C48 Cr1 C51 61.0(3)
O1 Cr1 C47 110.2(3)
N1 Cr1 C47 161.9(3)
C49 Cr1 C47 61.2(3)
C48 Cr1 C47 36.2(3)
C51 Cr1 C47 37.3(3)
O1 Cr1 C50 133.0(3)
N1 Cr1 C50 103.5(3)
C49 Cr1 C50 36.7(3)
C48 Cr1 C50 60.5(3)
C51 Cr1 C50 36.4(3)
C47 Cr1 C50 61.1(3)
O1 Cr1 Cl1 96.17(17)
N1 Cr1 Cl1 91.86(19)
C49 Cr1 Cl1 152.4(2)
C48 Cr1 Cl1 121.1(2)
C51 Cr1 Cl1 95.1(3)
C47 Cr1 Cl1 91.4(2)
C50 Cr1 Cl1 128.3(3)
O2 Cr2 N2 85.5(2)
O2 Cr2 C60 87.6(3)
N2 Cr2 C60 150.4(4)
O2 Cr2 C59 94.3(4)
N2 Cr2 C59 117.0(4)
C60 Cr2 C59 35.1(4)
O2 Cr2 C61 115.4(3)
N2 Cr2 C61 158.5(4)
C60 Cr2 C61 35.8(3)
C59 Cr2 C61 59.2(4)
O2 Cr2 C58 128.0(4)
N2 Cr2 C58 103.8(3)
C60 Cr2 C58 59.4(4)
C59 Cr2 C58 35.7(4)
C61 Cr2 C58 60.0(4)
O2 Cr2 C57 146.9(3)
N2 Cr2 C57 122.6(4)
C60 Cr2 C57 59.3(3)
C59 Cr2 C57 58.9(4)
C61 Cr2 C57 36.0(3)
C58 Cr2 C57 35.6(3)
O2 Cr2 Cl2 97.60(16)
N2 Cr2 Cl2 91.61(17)
C60 Cr2 Cl2 117.8(4)
C59 Cr2 Cl2 149.8(3)
C61 Cr2 Cl2 90.7(3)
C58 Cr2 Cl2 132.3(4)
C57 Cr2 Cl2 98.6(3)
C1 O1 Cr1 127.7(4)
C11 O2 Cr2 125.2(4)
C21 N1 C23 114.1(6)
C21 N1 Cr1 120.4(5)
C23 N1 Cr1 125.4(5)
C22 N2 C35 114.7(7)
C22 N2 Cr2 119.1(5)
C35 N2 Cr2 126.2(5)
O1 C1 C10 119.8(6)
O1 C1 C2 122.0(7)
C10 C1 C2 118.2(7)
C3 C2 C1 120.4(7)
C3 C2 C21 118.6(7)
C1 C2 C21 120.6(7)
C2 C3 C4 122.6(7)
C2 C3 H3 118.7
C4 C3 H3 118.7
C3 C4 C5 122.4(7)
C3 C4 C9 118.0(7)
C5 C4 C9 119.6(7)
C6 C5 C4 121.3(8)
C6 C5 H5 119.4
C4 C5 H5 119.4
C5 C6 C7 119.3(8)
C5 C6 H6 120.3
C7 C6 H6 120.3
C8 C7 C6 120.9(8)
C8 C7 H7 119.6
C6 C7 H7 119.6
C7 C8 C9 121.7(8)
C7 C8 H8 119.1
C9 C8 H8 119.1
C10 C9 C8 122.7(7)
C10 C9 C4 120.1(7)
C8 C9 C4 117.2(7)
C1 C10 C9 120.6(7)
C1 C10 C20 118.3(6)
C9 C10 C20 121.1(6)
O2 C11 C20 119.6(6)
O2 C11 C12 120.9(6)
C20 C11 C12 119.4(6)
C13 C12 C11 120.1(7)
C13 C12 C22 118.6(7)
C11 C12 C22 121.0(7)
C12 C13 C14 122.6(7)
C12 C13 H13 118.7
C14 C13 H13 118.7
C13 C14 C15 122.6(7)
C13 C14 C19 117.4(6)
C15 C14 C19 120.0(7)
C16 C15 C14 120.3(7)
C16 C15 H15 119.9
C14 C15 H15 119.9
C15 C16 C17 120.1(8)
C15 C16 H16 119.9
C17 C16 H16 119.9
C18 C17 C16 121.1(8)
C18 C17 H17 119.5
C16 C17 H17 119.5
C17 C18 C19 122.0(7)
C17 C18 H18 119.0
C19 C18 H18 119.0
C20 C19 C18 122.6(7)
C20 C19 C14 120.9(7)
C18 C19 C14 116.5(7)
C11 C20 C19 119.4(6)
C11 C20 C10 119.4(6)
C19 C20 C10 121.2(6)
N1 C21 C2 127.5(7)
N1 C21 H21 116.3
C2 C21 H21 116.3
N2 C22 C12 126.9(7)
N2 C22 H22 116.5
C12 C22 H22 116.5
C24 C23 C28 123.9(9)
C24 C23 N1 118.0(9)
C28 C23 N1 118.1(8)
C23 C24 C25 116.5(11)
C23 C24 C29 123.4(9)
C25 C24 C29 119.5(10)
C26 C25 C24 118.6(11)
C26 C25 H25 120.7
C24 C25 H25 120.7
C27 C26 C25 123.1(11)
C27 C26 H26 118.5
C25 C26 H26 118.5
C26 C27 C28 121.2(12)
C26 C27 H27 119.4
C28 C27 H27 119.4
C27 C28 C23 116.6(10)
C27 C28 C30 120.3(11)
C23 C28 C30 123.1(9)
C32 C29 C24 110.4(11)
C32 C29 C31 111.1(11)
C24 C29 C31 112.7(10)
C32 C29 H29 107.5
C24 C29 H29 107.5
C31 C29 H29 107.5
C28 C30 C33 111.1(9)
C28 C30 C34 112.7(9)
C33 C30 C34 108.5(9)
C28 C30 H30 108.1
C33 C30 H30 108.1
C34 C30 H30 108.1
C29 C31 H31A 109.5
C29 C31 H31B 109.5
H31A C31 H31B 109.5
C29 C31 H31C 109.5
H31A C31 H31C 109.5
H31B C31 H31C 109.5
C29 C32 H32A 109.5
C29 C32 H32B 109.5
H32A C32 H32B 109.5
C29 C32 H32C 109.5
H32A C32 H32C 109.5
H32B C32 H32C 109.5
C30 C33 H33A 109.5
C30 C33 H33B 109.5
H33A C33 H33B 109.5
C30 C33 H33C 109.5
H33A C33 H33C 109.5
H33B C33 H33C 109.5
C30 C34 H34A 109.5
C30 C34 H34B 109.5
H34A C34 H34B 109.5
C30 C34 H34C 109.5
H34A C34 H34C 109.5
H34B C34 H34C 109.5
C40 C35 C36 124.6(10)
C40 C35 N2 119.1(9)
C36 C35 N2 116.3(9)
C37 C36 C35 116.4(12)
C37 C36 C41 120.5(13)
C35 C36 C41 123.1(10)
C38 C37 C36 118.0(14)
C38 C37 H37 121.0
C36 C37 H37 121.0
C37 C38 C39 127.5(14)
C37 C38 H38 116.2
C39 C38 H38 116.2
C38 C39 C40 116.2(12)
C38 C39 H39 121.9
C40 C39 H39 121.9
C35 C40 C39 117.3(11)
C35 C40 C42 121.4(9)
C39 C40 C42 121.2(11)
C43 C41 C36 105.8(12)
C43 C41 C44 112.7(12)
C36 C41 C44 111.7(12)
C43 C41 H41 108.9
C36 C41 H41 108.9
C44 C41 H41 108.9
C40 C42 C46 112.0(9)
C40 C42 C45 111.8(9)
C46 C42 C45 107.7(8)
C40 C42 H42 108.4
C46 C42 H42 108.4
C45 C42 H42 108.4
C41 C43 H43A 109.5
C41 C43 H43B 109.5
H43A C43 H43B 109.5
C41 C43 H43C 109.5
H43A C43 H43C 109.5
H43B C43 H43C 109.5
C41 C44 H44A 109.5
C41 C44 H44B 109.5
H44A C44 H44B 109.5
C41 C44 H44C 109.5
H44A C44 H44C 109.5
H44B C44 H44C 109.5
C42 C45 H45A 109.5
C42 C45 H45B 109.5
H45A C45 H45B 109.5
C42 C45 H45C 109.5
H45A C45 H45C 109.5
H45B C45 H45C 109.5
C42 C46 H46A 109.5
C42 C46 H46B 109.5
H46A C46 H46B 109.5
C42 C46 H46C 109.5
H46A C46 H46C 109.5
H46B C46 H46C 109.5
C48 C47 C51 107.2(8)
C48 C47 C52 127.2(8)
C51 C47 C52 125.6(8)
C48 C47 Cr1 71.7(4)
C51 C47 Cr1 71.3(4)
C52 C47 Cr1 123.2(6)
C47 C48 C49 109.4(8)
C47 C48 C53 125.8(8)
C49 C48 C53 124.8(8)
C47 C48 Cr1 72.2(5)
C49 C48 Cr1 71.0(5)
C53 C48 Cr1 121.1(5)
C48 C49 C50 108.2(8)
C48 C49 C54 124.3(9)
C50 C49 C54 127.0(8)
C48 C49 Cr1 72.6(5)
C50 C49 Cr1 73.8(5)
C54 C49 Cr1 125.9(5)
C49 C50 C51 107.4(8)
C49 C50 C55 126.8(9)
C51 C50 C55 125.7(9)
C49 C50 Cr1 69.5(5)
C51 C50 Cr1 70.6(5)
C55 C50 Cr1 127.8(6)
C47 C51 C50 107.7(8)
C47 C51 C56 125.2(9)
C50 C51 C56 126.8(9)
C47 C51 Cr1 71.4(4)
C50 C51 Cr1 73.0(5)
C56 C51 Cr1 125.6(6)
C47 C52 H52A 109.5
C47 C52 H52B 109.5
H52A C52 H52B 109.5
C47 C52 H52C 109.5
H52A C52 H52C 109.5
H52B C52 H52C 109.5
C48 C53 H53A 109.5
C48 C53 H53B 109.5
H53A C53 H53B 109.5
C48 C53 H53C 109.5
H53A C53 H53C 109.5
H53B C53 H53C 109.5
C49 C54 H54A 109.5
C49 C54 H54B 109.5
H54A C54 H54B 109.5
C49 C54 H54C 109.5
H54A C54 H54C 109.5
H54B C54 H54C 109.5
C50 C55 H55A 109.5
C50 C55 H55B 109.5
H55A C55 H55B 109.5
C50 C55 H55C 109.5
H55A C55 H55C 109.5
H55B C55 H55C 109.5
C51 C56 H56A 109.5
C51 C56 H56B 109.5
H56A C56 H56B 109.5
C51 C56 H56C 109.5
H56A C56 H56C 109.5
H56B C56 H56C 109.5
C58 C57 C61 108.9(9)
C58 C57 C62 128.7(12)
C61 C57 C62 122.4(12)
C58 C57 Cr2 72.7(6)
C61 C57 Cr2 71.8(5)
C62 C57 Cr2 124.5(6)
C57 C58 C59 105.9(10)
C57 C58 C63 123.6(13)
C59 C58 C63 130.3(14)
C57 C58 Cr2 71.7(5)
C59 C58 Cr2 70.4(6)
C63 C58 Cr2 126.8(7)
C60 C59 C58 110.3(11)
C60 C59 C64 120.1(14)
C58 C59 C64 129.7(14)
C60 C59 Cr2 72.9(6)
C58 C59 Cr2 73.9(6)
C64 C59 Cr2 120.8(8)
C61 C60 C59 108.4(10)
C61 C60 C65 121.9(13)
C59 C60 C65 129.7(13)
C61 C60 Cr2 72.6(6)
C59 C60 Cr2 72.0(6)
C65 C60 Cr2 119.5(7)
C60 C61 C57 106.6(10)
C60 C61 C66 128.3(12)
C57 C61 C66 125.1(12)
C60 C61 Cr2 71.5(6)
C57 C61 Cr2 72.2(6)
C66 C61 Cr2 123.2(7)
C57 C62 H62A 109.5
C57 C62 H62B 109.5
H62A C62 H62B 109.5
C57 C62 H62C 109.5
H62A C62 H62C 109.5
H62B C62 H62C 109.5
C58 C63 H63A 109.5
C58 C63 H63B 109.5
H63A C63 H63B 109.5
C58 C63 H63C 109.5
H63A C63 H63C 109.5
H63B C63 H63C 109.5
C59 C64 H64A 109.5
C59 C64 H64B 109.5
H64A C64 H64B 109.5
C59 C64 H64C 109.5
H64A C64 H64C 109.5
H64B C64 H64C 109.5
C60 C65 H65A 109.5
C60 C65 H65B 109.5
H65A C65 H65B 109.5
C60 C65 H65C 109.5
H65A C65 H65C 109.5
H65B C65 H65C 109.5
C61 C66 H66A 109.5
C61 C66 H66B 109.5
H66A C66 H66B 109.5
C61 C66 H66C 109.5
H66A C66 H66C 109.5
H66B C66 H66C 109.5

loop_
_geom_bond_atom_site_label_1
_geom_bond_atom_site_label_2
_geom_bond_distance
Cr1 O1 1.905(5)
Cr1 N1 2.106(6)
Cr1 C49 2.220(8)
Cr1 C48 2.240(7)
Cr1 C51 2.246(8)
Cr1 C47 2.247(7)
Cr1 C50 2.276(8)
Cr1 Cl1 2.312(3)
Cr2 O2 1.902(5)
Cr2 N2 2.102(6)
Cr2 C60 2.214(9)
Cr2 C59 2.203(10)
Cr2 C61 2.229(9)
Cr2 C58 2.247(9)
Cr2 C57 2.234(9)
Cr2 Cl2 2.292(2)
O1 C1 1.299(8)
O2 C11 1.318(7)
N1 C21 1.288(9)
N1 C23 1.483(10)
N2 C22 1.279(8)
N2 C35 1.463(10)
C1 C10 1.396(9)
C1 C2 1.443(9)
C2 C3 1.361(9)
C2 C21 1.458(10)
C3 C4 1.395(10)
C3 H3 0.9300
C4 C5 1.409(10)
C4 C9 1.427(9)
C5 C6 1.363(10)
C5 H5 0.9300
C6 C7 1.404(10)
C6 H6 0.9300
C7 C8 1.359(10)
C7 H7 0.9300
C8 C9 1.414(9)
C8 H8 0.9300
C9 C10 1.414(9)
C10 C20 1.486(9)
C11 C20 1.399(9)
C11 C12 1.429(9)
C12 C13 1.374(9)
C12 C22 1.446(9)
C13 C14 1.396(9)
C13 H13 0.9300
C14 C15 1.409(9)
C14 C19 1.436(9)
C15 C16 1.355(10)
C15 H15 0.9300
C16 C17 1.392(10)
C16 H16 0.9300
C17 C18 1.347(9)
C17 H17 0.9300
C18 C19 1.406(9)
C18 H18 0.9300
C19 C20 1.417(9)
C21 H21 0.9300
C22 H22 0.9300
C23 C24 1.377(12)
C23 C28 1.398(12)
C24 C25 1.425(13)
C24 C29 1.539(14)
C25 C26 1.379(14)
C25 H25 0.9300
C26 C27 1.328(14)
C26 H26 0.9300
C27 C28 1.383(12)
C27 H27 0.9300
C28 C30 1.502(12)
C29 C32 1.501(14)
C29 C31 1.497(15)
C29 H29 0.9800
C30 C33 1.524(12)
C30 C34 1.550(13)
C30 H30 0.9800
C31 H31A 0.9600
C31 H31B 0.9600
C31 H31C 0.9600
C32 H32A 0.9600
C32 H32B 0.9600
C32 H32C 0.9600
C33 H33A 0.9600
C33 H33B 0.9600
C33 H33C 0.9600
C34 H34A 0.9600
C34 H34B 0.9600
C34 H34C 0.9600
C35 C40 1.376(12)
C35 C36 1.405(13)
C36 C37 1.408(15)
C36 C41 1.547(15)
C37 C38 1.348(16)
C37 H37 0.9300
C38 C39 1.351(15)
C38 H38 0.9300
C39 C40 1.441(12)
C39 H39 0.9300
C40 C42 1.480(13)
C41 C43 1.509(17)
C41 C44 1.533(14)
C41 H41 0.9800
C42 C46 1.516(11)
C42 C45 1.534(12)
C42 H42 0.9800
C43 H43A 0.9600
C43 H43B 0.9600
C43 H43C 0.9600
C44 H44A 0.9600
C44 H44B 0.9600
C44 H44C 0.9600
C45 H45A 0.9600
C45 H45B 0.9600
C45 H45C 0.9600
C46 H46A 0.9600
C46 H46B 0.9600
C46 H46C 0.9600
C47 C48 1.393(10)
C47 C51 1.435(10)
C47 C52 1.507(11)
C48 C49 1.393(10)
C48 C53 1.506(10)
C49 C50 1.416(11)
C49 C54 1.490(11)
C50 C51 1.412(11)
C50 C55 1.505(11)
C51 C56 1.496(11)
C52 H52A 0.9600
C52 H52B 0.9600
C52 H52C 0.9600
C53 H53A 0.9600
C53 H53B 0.9600
C53 H53C 0.9600
C54 H54A 0.9600
C54 H54B 0.9600
C54 H54C 0.9600
C55 H55A 0.9600
C55 H55B 0.9600
C55 H55C 0.9600
C56 H56A 0.9600
C56 H56B 0.9600
C56 H56C 0.9600
C57 C58 1.370(13)
C57 C61 1.380(12)
C57 C62 1.535(13)
C58 C59 1.365(14)
C58 C63 1.486(13)
C59 C60 1.332(13)
C59 C64 1.519(16)
C60 C61 1.367(13)
C60 C65 1.542(14)
C61 C66 1.511(13)
C62 H62A 0.9600
C62 H62B 0.9600
C62 H62C 0.9600
C63 H63A 0.9600
C63 H63B 0.9600
C63 H63C 0.9600
C64 H64A 0.9600
C64 H64B 0.9600
C64 H64C 0.9600
C65 H65A 0.9600
C65 H65B 0.9600
C65 H65C 0.9600
C66 H66A 0.9600
C66 H66B 0.9600
C66 H66C 0.9600

loop_
_geom_torsion_atom_site_label_1
_geom_torsion_atom_site_label_2
_geom_torsion_atom_site_label_3
_geom_torsion_atom_site_label_4
_geom_torsion
N1 Cr1 O1 C1 -41.8(6)
C49 Cr1 O1 C1 -154.7(6)
C48 Cr1 O1 C1 170.6(6)
C51 Cr1 O1 C1 158.2(6)
C47 Cr1 O1 C1 143.5(6)
C50 Cr1 O1 C1 -147.6(6)
Cl1 Cr1 O1 C1 49.8(6)
N2 Cr2 O2 C11 49.1(6)
C60 Cr2 O2 C11 -159.7(7)
C59 Cr2 O2 C11 165.8(6)
C61 Cr2 O2 C11 -136.4(6)
C58 Cr2 O2 C11 153.1(6)
C57 Cr2 O2 C11 -160.7(8)
Cl2 Cr2 O2 C11 -42.0(6)
O1 Cr1 N1 C21 30.9(6)
C49 Cr1 N1 C21 127.1(6)
C48 Cr1 N1 C21 108.4(7)
C51 Cr1 N1 C21 -162.7(6)
C47 Cr1 N1 C21 -165.5(9)
C50 Cr1 N1 C21 164.5(6)
Cl1 Cr1 N1 C21 -65.2(6)
O1 Cr1 N1 C23 -152.2(7)
C49 Cr1 N1 C23 -56.0(8)
C48 Cr1 N1 C23 -74.7(9)
C51 Cr1 N1 C23 14.2(8)
C47 Cr1 N1 C23 11.4(13)
C50 Cr1 N1 C23 -18.5(8)
Cl1 Cr1 N1 C23 111.7(7)
O2 Cr2 N2 C22 -38.4(6)
C60 Cr2 N2 C22 -115.4(7)
C59 Cr2 N2 C22 -130.9(6)
C61 Cr2 N2 C22 155.0(9)
C58 Cr2 N2 C22 -166.5(6)
C57 Cr2 N2 C22 160.3(6)
Cl2 Cr2 N2 C22 59.1(6)
O2 Cr2 N2 C35 144.4(7)
C60 Cr2 N2 C35 67.4(9)
C59 Cr2 N2 C35 51.9(8)
C61 Cr2 N2 C35 -22.2(12)
C58 Cr2 N2 C35 16.3(8)
C57 Cr2 N2 C35 -16.9(8)
Cl2 Cr2 N2 C35 -118.1(7)
Cr1 O1 C1 C10 -151.1(5)
Cr1 O1 C1 C2 30.5(9)
O1 C1 C2 C3 178.7(7)
C10 C1 C2 C3 0.3(11)
O1 C1 C2 C21 5.4(11)
C10 C1 C2 C21 -173.1(7)
C1 C2 C3 C4 -0.3(12)
C21 C2 C3 C4 173.1(7)
C2 C3 C4 C5 178.9(7)
C2 C3 C4 C9 -1.6(11)
C3 C4 C5 C6 179.1(8)
C9 C4 C5 C6 -0.4(12)
C4 C5 C6 C7 -1.8(13)
C5 C6 C7 C8 2.7(13)
C6 C7 C8 C9 -1.3(13)
C7 C8 C9 C10 177.5(7)
C7 C8 C9 C4 -0.9(11)
C3 C4 C9 C10 3.7(10)
C5 C4 C9 C10 -176.8(7)
C3 C4 C9 C8 -177.8(7)
C5 C4 C9 C8 1.7(10)
O1 C1 C10 C9 -176.6(6)
C2 C1 C10 C9 1.8(10)
O1 C1 C10 C20 3.1(10)
C2 C1 C10 C20 -178.5(6)
C8 C9 C10 C1 177.8(7)
C4 C9 C10 C1 -3.8(10)
C8 C9 C10 C20 -1.9(11)
C4 C9 C10 C20 176.5(6)
Cr2 O2 C11 C20 149.4(5)
Cr2 O2 C11 C12 -34.3(9)
O2 C11 C12 C13 179.3(7)
C20 C11 C12 C13 -4.4(10)
O2 C11 C12 C22 -7.7(11)
C20 C11 C12 C22 168.6(7)
C11 C12 C13 C14 0.1(11)
C22 C12 C13 C14 -173.0(7)
C12 C13 C14 C15 -178.7(7)
C12 C13 C14 C19 2.7(11)
C13 C14 C15 C16 -177.7(7)
C19 C14 C15 C16 0.8(11)
C14 C15 C16 C17 -1.1(13)
C15 C16 C17 C18 0.7(13)
C16 C17 C18 C19 0.0(13)
C17 C18 C19 C20 179.6(7)
C17 C18 C19 C14 -0.3(11)
C13 C14 C19 C20 -1.4(10)
C15 C14 C19 C20 -180.0(7)
C13 C14 C19 C18 178.5(7)
C15 C14 C19 C18 0.0(10)
O2 C11 C20 C19 -178.0(6)
C12 C11 C20 C19 5.6(10)
O2 C11 C20 C10 1.4(10)
C12 C11 C20 C10 -174.9(6)
C18 C19 C20 C11 177.3(7)
C14 C19 C20 C11 -2.8(10)
C18 C19 C20 C10 -2.2(11)
C14 C19 C20 C10 177.7(6)
C1 C10 C20 C11 -104.9(8)
C9 C10 C20 C11 74.8(9)
C1 C10 C20 C19 74.5(9)
C9 C10 C20 C19 -105.8(8)
C23 N1 C21 C2 171.0(8)
Cr1 N1 C21 C2 -11.7(11)
C3 C2 C21 N1 173.6(8)
C1 C2 C21 N1 -13.0(12)
C35 N2 C22 C12 -166.6(7)
Cr2 N2 C22 C12 15.9(10)
C13 C12 C22 N2 -172.0(7)
C11 C12 C22 N2 15.0(12)
C21 N1 C23 C24 96.4(9)
Cr1 N1 C23 C24 -80.7(9)
C21 N1 C23 C28 -83.2(9)
Cr1 N1 C23 C28 99.7(8)
C28 C23 C24 C25 -3.0(14)
N1 C23 C24 C25 177.5(8)
C28 C23 C24 C29 168.1(9)
N1 C23 C24 C29 -11.5(13)
C23 C24 C25 C26 1.0(15)
C29 C24 C25 C26 -170.4(10)
C24 C25 C26 C27 0.5(18)
C25 C26 C27 C28 -0.2(18)
C26 C27 C28 C23 -1.6(15)
C26 C27 C28 C30 176.7(10)
C24 C23 C28 C27 3.3(13)
N1 C23 C28 C27 -177.2(7)
C24 C23 C28 C30 -174.9(9)
N1 C23 C28 C30 4.6(12)
C23 C24 C29 C32 142.6(10)
C25 C24 C29 C32 -46.7(14)
C23 C24 C29 C31 -92.6(12)
C25 C24 C29 C31 78.2(13)
C27 C28 C30 C33 -81.2(12)
C23 C28 C30 C33 97.0(11)
C27 C28 C30 C34 40.8(13)
C23 C28 C30 C34 -141.0(9)
C22 N2 C35 C40 -100.4(9)
Cr2 N2 C35 C40 76.9(9)
C22 N2 C35 C36 78.5(10)
Cr2 N2 C35 C36 -104.2(9)
C40 C35 C36 C37 -1.7(16)
N2 C35 C36 C37 179.4(9)
C40 C35 C36 C41 177.4(10)
N2 C35 C36 C41 -1.5(15)
C35 C36 C37 C38 1.5(19)
C41 C36 C37 C38 -177.6(12)
C36 C37 C38 C39 -2(2)
C37 C38 C39 C40 2(2)
C36 C35 C40 C39 1.9(15)
N2 C35 C40 C39 -179.3(8)
C36 C35 C40 C42 -174.1(9)
N2 C35 C40 C42 4.7(13)
C38 C39 C40 C35 -1.8(15)
C38 C39 C40 C42 174.2(10)
C37 C36 C41 C43 76.8(15)
C35 C36 C41 C43 -102.2(13)
C37 C36 C41 C44 -46.1(17)
C35 C36 C41 C44 134.8(12)
C35 C40 C42 C46 85.7(11)
C39 C40 C42 C46 -90.2(11)
C35 C40 C42 C45 -153.5(9)
C39 C40 C42 C45 30.7(13)
O1 Cr1 C47 C48 50.2(5)
N1 Cr1 C47 C48 -112.3(10)
C49 Cr1 C47 C48 -36.5(5)
C51 Cr1 C47 C48 -116.1(8)
C50 Cr1 C47 C48 -78.6(6)
Cl1 Cr1 C47 C48 147.4(5)
O1 Cr1 C47 C51 166.4(5)
N1 Cr1 C47 C51 3.9(13)
C49 Cr1 C47 C51 79.7(6)
C48 Cr1 C47 C51 116.1(8)
C50 Cr1 C47 C51 37.5(5)
Cl1 Cr1 C47 C51 -96.5(5)
O1 Cr1 C47 C52 -72.7(7)
N1 Cr1 C47 C52 124.8(9)
C49 Cr1 C47 C52 -159.4(8)
C48 Cr1 C47 C52 -122.9(9)
C51 Cr1 C47 C52 120.9(10)
C50 Cr1 C47 C52 158.4(8)
Cl1 Cr1 C47 C52 24.4(7)
C51 C47 C48 C49 -1.3(9)
C52 C47 C48 C49 179.9(7)
Cr1 C47 C48 C49 61.6(6)
C51 C47 C48 C53 -178.8(7)
C52 C47 C48 C53 2.4(13)
Cr1 C47 C48 C53 -115.9(7)
C51 C47 C48 Cr1 -62.9(5)
C52 C47 C48 Cr1 118.3(8)
O1 Cr1 C48 C47 -133.6(5)
N1 Cr1 C48 C47 148.4(5)
C49 Cr1 C48 C47 118.6(7)
C51 Cr1 C48 C47 38.4(5)
C50 Cr1 C48 C47 80.4(5)
Cl1 Cr1 C48 C47 -39.0(6)
O1 Cr1 C48 C49 107.7(5)
N1 Cr1 C48 C49 29.8(8)
C51 Cr1 C48 C49 -80.2(5)
C47 Cr1 C48 C49 -118.6(7)
C50 Cr1 C48 C49 -38.3(5)
Cl1 Cr1 C48 C49 -157.7(4)
O1 Cr1 C48 C53 -12.1(7)
N1 Cr1 C48 C53 -90.1(8)
C49 Cr1 C48 C53 -119.8(9)
C51 Cr1 C48 C53 160.0(8)
C47 Cr1 C48 C53 121.5(9)
C50 Cr1 C48 C53 -158.1(8)
Cl1 Cr1 C48 C53 82.5(7)
C47 C48 C49 C50 3.4(9)
C53 C48 C49 C50 -179.1(7)
Cr1 C48 C49 C50 65.7(6)
C47 C48 C49 C54 175.6(7)
C53 C48 C49 C54 -6.8(12)
Cr1 C48 C49 C54 -122.0(8)
C47 C48 C49 Cr1 -62.4(6)
C53 C48 C49 Cr1 115.2(7)
O1 Cr1 C49 C48 -73.1(5)
N1 Cr1 C49 C48 -162.8(5)
C51 Cr1 C49 C48 79.0(5)
C47 Cr1 C49 C48 36.2(5)
C50 Cr1 C49 C48 115.6(7)
Cl1 Cr1 C49 C48 44.5(8)
O1 Cr1 C49 C50 171.3(5)
N1 Cr1 C49 C50 81.6(5)
C48 Cr1 C49 C50 -115.6(7)
C51 Cr1 C49 C50 -36.6(5)
C47 Cr1 C49 C50 -79.4(5)
Cl1 Cr1 C49 C50 -71.1(8)
O1 Cr1 C49 C54 47.0(8)
N1 Cr1 C49 C54 -42.7(8)
C48 Cr1 C49 C54 120.1(10)
C51 Cr1 C49 C54 -160.9(9)
C47 Cr1 C49 C54 156.3(9)
C50 Cr1 C49 C54 -124.3(10)
Cl1 Cr1 C49 C54 164.6(5)
C48 C49 C50 C51 -4.2(9)
C54 C49 C50 C51 -176.1(7)
Cr1 C49 C50 C51 60.8(6)
C48 C49 C50 C55 172.5(8)
C54 C49 C50 C55 0.5(13)
Cr1 C49 C50 C55 -122.6(8)
C48 C49 C50 Cr1 -64.9(6)
C54 C49 C50 Cr1 123.1(8)
O1 Cr1 C50 C49 -11.8(6)
N1 Cr1 C50 C49 -110.6(5)
C48 Cr1 C50 C49 37.9(5)
C51 Cr1 C50 C49 118.0(7)
C47 Cr1 C50 C49 79.6(5)
Cl1 Cr1 C50 C49 146.0(4)
O1 Cr1 C50 C51 -129.8(5)
N1 Cr1 C50 C51 131.4(5)
C49 Cr1 C50 C51 -118.0(7)
C48 Cr1 C50 C51 -80.1(5)
C47 Cr1 C50 C51 -38.4(5)
Cl1 Cr1 C50 C51 27.9(6)
O1 Cr1 C50 C55 109.5(9)
N1 Cr1 C50 C55 10.7(9)
C49 Cr1 C50 C55 121.3(11)
C48 Cr1 C50 C55 159.2(10)
C51 Cr1 C50 C55 -120.7(11)
C47 Cr1 C50 C55 -159.1(10)
Cl1 Cr1 C50 C55 -92.7(9)
C48 C47 C51 C50 -1.3(9)
C52 C47 C51 C50 177.5(7)
Cr1 C47 C51 C50 -64.4(6)
C48 C47 C51 C56 -176.0(8)
C52 C47 C51 C56 2.9(13)
Cr1 C47 C51 C56 120.9(9)
C48 C47 C51 Cr1 63.1(5)
C52 C47 C51 Cr1 -118.0(8)
C49 C50 C51 C47 3.4(9)
C55 C50 C51 C47 -173.3(8)
Cr1 C50 C51 C47 63.4(5)
C49 C50 C51 C56 177.9(8)
C55 C50 C51 C56 1.2(14)
Cr1 C50 C51 C56 -122.1(9)
C49 C50 C51 Cr1 -60.1(5)
C55 C50 C51 Cr1 123.3(8)
O1 Cr1 C51 C47 -23.2(9)
N1 Cr1 C51 C47 -178.5(5)
C49 Cr1 C51 C47 -79.1(6)
C48 Cr1 C51 C47 -37.3(5)
C50 Cr1 C51 C47 -116.0(8)
Cl1 Cr1 C51 C47 85.7(5)
O1 Cr1 C51 C50 92.8(7)
N1 Cr1 C51 C50 -62.5(6)
C49 Cr1 C51 C50 36.9(5)
C48 Cr1 C51 C50 78.7(5)
C47 Cr1 C51 C50 116.0(8)
Cl1 Cr1 C51 C50 -158.3(5)
O1 Cr1 C51 C56 -143.7(7)
N1 Cr1 C51 C56 60.9(10)
C49 Cr1 C51 C56 160.4(10)
C48 Cr1 C51 C56 -157.8(10)
C47 Cr1 C51 C56 -120.5(11)
C50 Cr1 C51 C56 123.5(11)
Cl1 Cr1 C51 C56 -34.9(8)
O2 Cr2 C57 C58 -78.1(10)
N2 Cr2 C57 C58 66.0(7)
C60 Cr2 C57 C58 -79.2(7)
C59 Cr2 C57 C58 -38.1(6)
C61 Cr2 C57 C58 -117.3(9)
Cl2 Cr2 C57 C58 163.5(6)
O2 Cr2 C57 C61 39.2(11)
N2 Cr2 C57 C61 -176.7(6)
C60 Cr2 C57 C61 38.1(6)
C59 Cr2 C57 C61 79.2(7)
C58 Cr2 C57 C61 117.3(9)
Cl2 Cr2 C57 C61 -79.2(6)
O2 Cr2 C57 C62 156.4(8)
N2 Cr2 C57 C62 -59.5(12)
C60 Cr2 C57 C62 155.3(13)
C59 Cr2 C57 C62 -163.6(14)
C61 Cr2 C57 C62 117.2(14)
C58 Cr2 C57 C62 -125.5(14)
Cl2 Cr2 C57 C62 38.0(11)
C61 C57 C58 C59 -0.7(11)
C62 C57 C58 C59 -176.8(9)
Cr2 C57 C58 C59 62.5(7)
C61 C57 C58 C63 174.3(9)
C62 C57 C58 C63 -1.8(16)
Cr2 C57 C58 C63 -122.5(10)
C61 C57 C58 Cr2 -63.1(6)
C62 C57 C58 Cr2 120.7(10)
O2 Cr2 C58 C57 137.3(6)
N2 Cr2 C58 C57 -127.6(6)
C60 Cr2 C58 C57 78.9(7)
C59 Cr2 C58 C57 115.1(10)
C61 Cr2 C58 C57 37.1(6)
Cl2 Cr2 C58 C57 -22.4(8)
O2 Cr2 C58 C59 22.2(9)
N2 Cr2 C58 C59 117.3(7)
C60 Cr2 C58 C59 -36.2(7)
C61 Cr2 C58 C59 -78.0(7)
C57 Cr2 C58 C59 -115.1(10)
Cl2 Cr2 C58 C59 -137.5(7)
O2 Cr2 C58 C63 -104.0(12)
N2 Cr2 C58 C63 -8.9(13)
C60 Cr2 C58 C63 -162.4(15)
C59 Cr2 C58 C63 -126.2(17)
C61 Cr2 C58 C63 155.8(15)
C57 Cr2 C58 C63 118.7(16)
Cl2 Cr2 C58 C63 96.3(12)
C57 C58 C59 C60 1.1(12)
C63 C58 C59 C60 -173.5(10)
Cr2 C58 C59 C60 64.4(8)
C57 C58 C59 C64 179.7(11)
C63 C58 C59 C64 5(2)
Cr2 C58 C59 C64 -116.9(12)
C57 C58 C59 Cr2 -63.3(7)
C63 C58 C59 Cr2 122.1(11)
O2 Cr2 C59 C60 79.6(7)
N2 Cr2 C59 C60 166.7(6)
C61 Cr2 C59 C60 -37.5(6)
C58 Cr2 C59 C60 -117.7(10)
C57 Cr2 C59 C60 -79.8(7)
Cl2 Cr2 C59 C60 -33.5(13)
O2 Cr2 C59 C58 -162.6(7)
N2 Cr2 C59 C58 -75.5(8)
C60 Cr2 C59 C58 117.7(10)
C61 Cr2 C59 C58 80.2(7)
C57 Cr2 C59 C58 38.0(6)
Cl2 Cr2 C59 C58 84.3(11)
O2 Cr2 C59 C64 -35.6(12)
N2 Cr2 C59 C64 51.5(13)
C60 Cr2 C59 C64 -115.3(16)
C61 Cr2 C59 C64 -152.8(14)
C58 Cr2 C59 C64 127.0(16)
C57 Cr2 C59 C64 165.0(15)
Cl2 Cr2 C59 C64 -148.7(8)
C58 C59 C60 C61 -1.1(12)
C64 C59 C60 C61 -179.9(9)
Cr2 C59 C60 C61 64.0(7)
C58 C59 C60 C65 -178.7(10)
C64 C59 C60 C65 2.4(17)
Cr2 C59 C60 C65 -113.7(11)
C58 C59 C60 Cr2 -65.0(8)
C64 C59 C60 Cr2 116.2(10)
O2 Cr2 C60 C61 142.3(7)
N2 Cr2 C60 C61 -141.2(7)
C59 Cr2 C60 C61 -116.7(10)
C58 Cr2 C60 C61 -79.9(7)
C57 Cr2 C60 C61 -38.3(6)
Cl2 Cr2 C60 C61 45.0(7)
O2 Cr2 C60 C59 -100.9(8)
N2 Cr2 C60 C59 -24.5(11)
C61 Cr2 C60 C59 116.7(10)
C58 Cr2 C60 C59 36.9(7)
C57 Cr2 C60 C59 78.5(7)
Cl2 Cr2 C60 C59 161.7(7)
O2 Cr2 C60 C65 25.0(11)
N2 Cr2 C60 C65 101.5(12)
C59 Cr2 C60 C65 126.0(15)
C61 Cr2 C60 C65 -117.3(15)
C58 Cr2 C60 C65 162.8(14)
C57 Cr2 C60 C65 -155.6(14)
Cl2 Cr2 C60 C65 -72.3(11)
C59 C60 C61 C57 0.6(11)
C65 C60 C61 C57 178.5(9)
Cr2 C60 C61 C57 64.2(6)
C59 C60 C61 C66 178.3(9)
C65 C60 C61 C66 -3.8(15)
Cr2 C60 C61 C66 -118.1(10)
C59 C60 C61 Cr2 -63.5(7)
C65 C60 C61 Cr2 114.4(9)
C58 C57 C61 C60 0.0(10)
C62 C57 C61 C60 176.5(8)
Cr2 C57 C61 C60 -63.7(6)
C58 C57 C61 C66 -177.8(9)
C62 C57 C61 C66 -1.3(14)
Cr2 C57 C61 C66 118.5(9)
C58 C57 C61 Cr2 63.7(7)
C62 C57 C61 Cr2 -119.8(9)
O2 Cr2 C61 C60 -42.5(8)
N2 Cr2 C61 C60 122.6(10)
C59 Cr2 C61 C60 36.7(6)
C58 Cr2 C61 C60 78.3(7)
C57 Cr2 C61 C60 115.0(9)
Cl2 Cr2 C61 C60 -141.3(7)
O2 Cr2 C61 C57 -157.6(6)
N2 Cr2 C61 C57 7.6(13)
C60 Cr2 C61 C57 -115.0(9)
C59 Cr2 C61 C57 -78.3(7)
C58 Cr2 C61 C57 -36.7(6)
Cl2 Cr2 C61 C57 103.7(6)
O2 Cr2 C61 C66 81.6(10)
N2 Cr2 C61 C66 -113.2(11)
C60 Cr2 C61 C66 124.2(14)
C59 Cr2 C61 C66 160.9(13)
C58 Cr2 C61 C66 -157.5(13)
C57 Cr2 C61 C66 -120.8(14)
Cl2 Cr2 C61 C66 -17.1(10)
